data_4100945
loop_
_publ_author_name
'Ilia A. Guzei'

_journal_name_full 'Journal of the American Chemical Society'
_journal_year 2005
_chemical_formula_moiety 'C38 H36 Cl4 N2 O6 S2'
_chemical_formula_sum 'C38 H36 Cl4 N2 O6 S2'
_chemical_formula_weight 822.61
_space_group_IT_number 2
_symmetry_cell_setting triclinic
_symmetry_space_group_name_Hall '-P 1'
_symmetry_space_group_name_H-M 'P -1'
_cell_angle_alpha 95.316(2)
_cell_angle_beta 97.598(2)
_cell_angle_gamma 96.233(2)
_cell_formula_units_Z 1
_cell_length_a 6.2717(11)
_cell_length_b 9.5873(17)
_cell_length_c 16.319(3)
_cell_measurement_temperature 100(2)
_cell_volume 961.2(3)
_diffrn_ambient_temperature 100(2)
_exptl_crystal_density_diffrn 1.421
_cod_depositor_comments
;
The following automatic conversions were performed:
'_symmetry_cell_setting' value 'Triclinic' changed to 'triclinic'
according to '/home/saulius/struct/CIF-dictionaries/cif_core.dic'
dictionary named 'cif_core.dic' version 2.4.1 from 2010-06-29.

Automatic conversion script
Id: cif_fix_enum 1527 2010-12-29 10:47:43Z saulius 
;
_cod_database_code 4100945

loop_
_symmetry_equiv_pos_as_xyz
'x, y, z'
'-x, -y, -z'

loop_
_atom_site_label
_atom_site_type_symbol
_atom_site_fract_x
_atom_site_fract_y
_atom_site_fract_z
_atom_site_U_iso_or_equiv
_atom_site_adp_type
_atom_site_occupancy
_atom_site_symmetry_multiplicity
_atom_site_calc_flag
_atom_site_refinement_flags
_atom_site_disorder_assembly
_atom_site_disorder_group
S1 S 0.45126(7) 1.00916(4) 0.69165(3) 0.02905(13) Uani 1 1 d . . .
Cl1 Cl -0.08685(8) 0.55759(5) 0.21549(3) 0.04048(15) Uani 1 1 d . . .
Cl2 Cl 0.15865(8) 0.40272(5) 0.33380(3) 0.03923(14) Uani 1 1 d . . .
O1 O 0.2202(2) 1.00457(14) 0.67981(9) 0.0370(3) Uani 1 1 d . . .
O2 O 0.5868(2) 1.14201(13) 0.70554(9) 0.0363(3) Uani 1 1 d . . .
O3 O 1.4693(2) 0.60346(13) 1.10100(9) 0.0383(3) Uani 1 1 d . . .
N1 N 0.5130(2) 0.92785(16) 0.77306(10) 0.0302(3) Uani 1 1 d . . .
C1 C 0.5248(3) 0.90866(18) 0.60629(11) 0.0274(4) Uani 1 1 d . . .
C2 C 0.7305(3) 0.93890(19) 0.58409(12) 0.0310(4) Uani 1 1 d . . .
H2 H 0.8273 1.0170 0.6121 0.037 Uiso 1 1 calc R . .
C3 C 0.7911(3) 0.8534(2) 0.52058(13) 0.0344(4) Uani 1 1 d . . .
H3 H 0.9309 0.8741 0.5050 0.041 Uiso 1 1 calc R . .
C4 C 0.6538(3) 0.7380(2) 0.47881(12) 0.0342(4) Uani 1 1 d . . .
C5 C 0.4485(3) 0.7099(2) 0.50176(12) 0.0323(4) Uani 1 1 d . . .
H5 H 0.3519 0.6318 0.4736 0.039 Uiso 1 1 calc R . .
C6 C 0.3833(3) 0.79458(19) 0.56517(12) 0.0299(4) Uani 1 1 d . . .
H6 H 0.2429 0.7747 0.5804 0.036 Uiso 1 1 calc R . .
C7 C 0.7252(4) 0.6462(2) 0.41022(15) 0.0463(5) Uani 1 1 d . . .
H7A H 0.6355 0.5543 0.4016 0.069 Uiso 1 1 calc R . .
H7B H 0.8774 0.6328 0.4256 0.069 Uiso 1 1 calc R . .
H7C H 0.7091 0.6917 0.3588 0.069 Uiso 1 1 calc R . .
C8 C 0.7433(3) 0.93054(18) 0.80849(12) 0.0300(4) Uani 1 1 d . . .
H8A H 0.7959 1.0173 0.8468 0.036 Uiso 1 1 calc R . .
H8B H 0.8369 0.9230 0.7643 0.036 Uiso 1 1 calc R . .
C9 C 0.7339(3) 0.80041(18) 0.85462(11) 0.0290(4) Uani 1 1 d . . .
C10 C 0.5386(3) 0.72476(19) 0.83770(11) 0.0316(4) Uani 1 1 d . . .
H10 H 0.5013 0.6390 0.8602 0.038 Uiso 1 1 calc R . .
C11 C 0.3868(3) 0.7902(2) 0.77974(13) 0.0353(4) Uani 1 1 d . . .
H11A H 0.2512 0.8034 0.8028 0.042 Uiso 1 1 calc R . .
H11B H 0.3510 0.7328 0.7250 0.042 Uiso 1 1 calc R . .
C12 C 0.9157(3) 0.76992(18) 0.90865(11) 0.0299(4) Uani 1 1 d . . .
C13 C 1.0692(3) 0.74641(18) 0.95496(11) 0.0297(4) Uani 1 1 d . . .
C14 C 1.2491(3) 0.71919(17) 1.01018(10) 0.0280(4) Uani 1 1 d . . .
C15 C 1.2679(3) 0.58227(18) 1.04670(11) 0.0315(4) Uani 1 1 d . . .
H15A H 1.1460 0.5593 1.0780 0.038 Uiso 1 1 calc R . .
H15B H 1.2673 0.5043 1.0024 0.038 Uiso 1 1 calc R . .
C16 C 1.5834(3) 0.74009(18) 1.09575(12) 0.0328(4) Uani 1 1 d . . .
H16A H 1.7216 0.7310 1.0738 0.039 Uiso 1 1 calc R . .
H16B H 1.6147 0.7959 1.1510 0.039 Uiso 1 1 calc R . .
C17 C 1.4322(3) 0.80809(17) 1.03715(11) 0.0292(4) Uani 1 1 d . . .
C18 C 1.4801(3) 0.94390(19) 1.01218(11) 0.0307(4) Uani 1 1 d . . .
C19 C 0.1696(3) 0.5447(2) 0.27177(14) 0.0396(5) Uani 1 1 d . . .
H19A H 0.2210 0.6340 0.3079 0.048 Uiso 1 1 calc R . .
H19B H 0.2746 0.5308 0.2324 0.048 Uiso 1 1 calc R . .

loop_
_atom_site_aniso_label
_atom_site_aniso_U_11
_atom_site_aniso_U_22
_atom_site_aniso_U_33
_atom_site_aniso_U_23
_atom_site_aniso_U_13
_atom_site_aniso_U_12
S1 0.0295(2) 0.0236(2) 0.0363(3) 0.01123(17) 0.00695(18) 0.00379(17)
Cl1 0.0446(3) 0.0406(3) 0.0383(3) 0.0113(2) 0.0054(2) 0.0090(2)
Cl2 0.0484(3) 0.0299(3) 0.0414(3) 0.01353(19) 0.0066(2) 0.0050(2)
O1 0.0317(7) 0.0359(7) 0.0470(8) 0.0108(6) 0.0100(6) 0.0094(6)
O2 0.0427(8) 0.0226(6) 0.0446(8) 0.0123(6) 0.0060(6) 0.0015(5)
O3 0.0498(8) 0.0222(6) 0.0405(8) 0.0158(5) -0.0039(6) -0.0047(6)
N1 0.0313(8) 0.0266(8) 0.0345(8) 0.0125(6) 0.0076(6) -0.0004(6)
C1 0.0271(8) 0.0248(8) 0.0330(9) 0.0136(7) 0.0053(7) 0.0050(7)
C2 0.0271(9) 0.0274(9) 0.0414(10) 0.0175(8) 0.0059(7) 0.0029(7)
C3 0.0289(9) 0.0362(10) 0.0451(11) 0.0226(8) 0.0133(8) 0.0094(8)
C4 0.0384(10) 0.0327(10) 0.0370(10) 0.0173(8) 0.0085(8) 0.0140(8)
C5 0.0324(9) 0.0302(9) 0.0353(10) 0.0112(7) 0.0024(7) 0.0044(7)
C6 0.0252(8) 0.0299(9) 0.0363(10) 0.0134(7) 0.0049(7) 0.0023(7)
C7 0.0546(13) 0.0436(12) 0.0485(12) 0.0138(10) 0.0186(10) 0.0201(10)
C8 0.0342(9) 0.0232(9) 0.0333(9) 0.0117(7) 0.0038(7) 0.0000(7)
C9 0.0396(10) 0.0207(8) 0.0280(9) 0.0066(7) 0.0091(7) 0.0016(7)
C10 0.0427(10) 0.0237(9) 0.0303(9) 0.0088(7) 0.0119(8) -0.0011(7)
C11 0.0362(10) 0.0309(10) 0.0405(10) 0.0151(8) 0.0110(8) -0.0042(8)
C12 0.0433(11) 0.0186(8) 0.0285(9) 0.0077(7) 0.0086(8) -0.0019(7)
C13 0.0440(10) 0.0176(8) 0.0282(9) 0.0075(7) 0.0095(8) -0.0024(7)
C14 0.0429(10) 0.0179(8) 0.0240(8) 0.0068(6) 0.0081(7) -0.0006(7)
C15 0.0430(10) 0.0202(8) 0.0316(9) 0.0106(7) 0.0059(8) -0.0024(7)
C16 0.0464(11) 0.0189(8) 0.0313(9) 0.0081(7) 0.0014(8) -0.0031(7)
C17 0.0456(10) 0.0178(8) 0.0239(8) 0.0058(6) 0.0065(7) -0.0018(7)
C18 0.0441(10) 0.0200(8) 0.0261(8) 0.0041(6) 0.0020(7) -0.0027(7)
C19 0.0428(11) 0.0310(10) 0.0456(11) 0.0166(8) 0.0033(9) 0.0006(8)

loop_
_geom_bond_atom_site_label_1
_geom_bond_atom_site_label_2
_geom_bond_distance
_geom_bond_site_symmetry_2
_geom_bond_publ_flag
S1 O1 1.4317(14) . ?
S1 O2 1.4339(14) . ?
S1 N1 1.6261(16) . ?
S1 C1 1.7603(19) . ?
Cl1 C19 1.766(2) . ?
Cl2 C19 1.771(2) . ?
O3 C15 1.427(2) . ?
O3 C16 1.438(2) . ?
N1 C8 1.480(2) . ?
N1 C11 1.484(2) . ?
C1 C6 1.389(3) . ?
C1 C2 1.394(2) . ?
C2 C3 1.380(3) . ?
C2 H2 0.9500 . ?
C3 C4 1.389(3) . ?
C3 H3 0.9500 . ?
C4 C5 1.393(3) . ?
C4 C7 1.505(3) . ?
C5 C6 1.388(3) . ?
C5 H5 0.9500 . ?
C6 H6 0.9500 . ?
C7 H7A 0.9800 . ?
C7 H7B 0.9800 . ?
C7 H7C 0.9800 . ?
C8 C9 1.515(2) . ?
C8 H8A 0.9900 . ?
C8 H8B 0.9900 . ?
C9 C10 1.335(3) . ?
C9 C12 1.421(3) . ?
C10 C11 1.482(3) . ?
C10 H10 0.9500 . ?
C11 H11A 0.9900 . ?
C11 H11B 0.9900 . ?
C12 C13 1.198(3) . ?
C13 C14 1.411(3) . ?
C14 C17 1.350(3) . ?
C14 C15 1.501(2) . ?
C15 H15A 0.9900 . ?
C15 H15B 0.9900 . ?
C16 C17 1.499(3) . ?
C16 H16A 0.9900 . ?
C16 H16B 0.9900 . ?
C17 C18 1.413(2) . ?
C18 C18 1.193(4) 2_877 ?
C19 H19A 0.9900 . ?
C19 H19B 0.9900 . ?
